data_2222245
loop_
_publ_author_name
'Sun, Ya-Guang'
'Guo, Mei-yan'
'Xiong, Gang'
'Jiang, Bing'
'Wang, Lei'

_publ_section_title
;
 Potassium aquaterbium(III) oxalate sulfate
;
_journal_coeditor_code BR2105
_journal_issue 7
_journal_name_full 'Acta Crystallographica Section E'
_journal_page_first i48
_journal_paper_doi 10.1107/S1600536809019679
_journal_volume 65
_journal_year 2009
_chemical_formula_iupac 'K Tb (C2 O4) (S O4) (H2 O)'
_chemical_formula_structural 'K Tb (S O4)(C2 O4) H2 O'
_chemical_formula_sum 'C2 H2 K O9 S Tb'
_chemical_formula_weight 400.14
_chemical_name_systematic
;
Potassium aquaterbium(III) oxalate sulfate
;
_space_group_IT_number 14
_symmetry_cell_setting monoclinic
_symmetry_space_group_name_Hall '-P 2ybc'
_symmetry_space_group_name_H-M 'P 1 21/c 1'
_atom_sites_solution_hydrogens geom
_atom_sites_solution_primary direct
_atom_sites_solution_secondary difmap
_audit_creation_method SHELXL-97
_cell_angle_alpha 90.00
_cell_angle_beta 112.65(3)
_cell_angle_gamma 90.00
_cell_formula_units_Z 4
_cell_length_a 6.5274(13)
_cell_length_b 8.5072(17)
_cell_length_c 14.591(4)
_cell_measurement_reflns_used 1317
_cell_measurement_temperature 113(2)
_cell_measurement_theta_max 27.234
_cell_measurement_theta_min 2.836
_cell_volume 747.7(3)
_computing_cell_refinement 'SMART (Bruker, 2001)'
_computing_data_collection 'SMART (Bruker, 2001)'
_computing_data_reduction 'SAINT (Bruker, 2001)'
_computing_molecular_graphics 'DIAMOND (Brandenburg, 1998)'
_computing_publication_material 'SHELXTL (Sheldrick, 2008)'
_computing_structure_refinement 'SHELXL97 (Sheldrick, 2008)'
_computing_structure_solution 'SHELXS97 (Sheldrick, 2008)'
_diffrn_ambient_temperature 113(2)
_diffrn_measured_fraction_theta_full 0.999
_diffrn_measured_fraction_theta_max 0.999
_diffrn_measurement_device_type 'Bruker SMART 1000 CCD'
_diffrn_measurement_method \w
_diffrn_radiation_monochromator confocal
_diffrn_radiation_source 'rotating anode'
_diffrn_radiation_type MoK\a
_diffrn_radiation_wavelength 0.71073
_diffrn_reflns_av_R_equivalents 0.0569
_diffrn_reflns_av_sigmaI/netI 0.0477
_diffrn_reflns_limit_h_max 7
_diffrn_reflns_limit_h_min -7
_diffrn_reflns_limit_k_max 10
_diffrn_reflns_limit_k_min -9
_diffrn_reflns_limit_l_max 17
_diffrn_reflns_limit_l_min -17
_diffrn_reflns_number 4812
_diffrn_reflns_theta_full 25.01
_diffrn_reflns_theta_max 25.01
_diffrn_reflns_theta_min 2.83
_diffrn_standards_number 0
_exptl_absorpt_coefficient_mu 10.324
_exptl_absorpt_correction_T_max 0.8201
_exptl_absorpt_correction_T_min 0.5763
_exptl_absorpt_correction_type multi-scan
_exptl_absorpt_process_details '(SADABS; Sheldrick, 2003)'
_exptl_crystal_colour colorless
_exptl_crystal_density_diffrn 3.554
_exptl_crystal_density_method 'not measured'
_exptl_crystal_description block
_exptl_crystal_F_000 744
_exptl_crystal_size_max 0.06
_exptl_crystal_size_mid 0.04
_exptl_crystal_size_min 0.02
_refine_diff_density_max 0.915
_refine_diff_density_min -0.781
_refine_ls_extinction_method none
_refine_ls_goodness_of_fit_ref 1.046
_refine_ls_hydrogen_treatment constr
_refine_ls_matrix_type full
_refine_ls_number_parameters 127
_refine_ls_number_reflns 1317
_refine_ls_number_restraints 24
_refine_ls_restrained_S_all 1.040
_refine_ls_R_factor_all 0.0319
_refine_ls_R_factor_gt 0.0233
_refine_ls_shift/su_max 0.001
_refine_ls_shift/su_mean 0.000
_refine_ls_structure_factor_coef Fsqd
_refine_ls_weighting_details 'calc w=1/[\s^2^(Fo^2^)+(0.0171P)^2^] where P=(Fo^2^+2Fc^2^)/3'
_refine_ls_weighting_scheme calc
_refine_ls_wR_factor_gt 0.0486
_refine_ls_wR_factor_ref 0.0506
_reflns_number_gt 1079
_reflns_number_total 1317
_reflns_threshold_expression I>2\s(I)
_cod_data_source_file br2105.cif
_cod_data_source_block I
_cod_original_sg_symbol_H-M 'P 21/c'
_cod_database_code 2222245
_cod_database_fobs_code 2222245

loop_
_symmetry_equiv_pos_as_xyz
'x, y, z'
'-x, y+1/2, -z+1/2'
'-x, -y, -z'
'x, -y-1/2, z-1/2'

loop_
_atom_site_type_symbol
_atom_site_label
_atom_site_fract_x
_atom_site_fract_y
_atom_site_fract_z
_atom_site_U_iso_or_equiv
_atom_site_adp_type
_atom_site_calc_flag
_atom_site_refinement_flags
_atom_site_occupancy
_atom_site_disorder_assembly
_atom_site_disorder_group
Tb Tb1 0.33208(4) 0.24112(3) 0.086605(17) 0.00425(11) Uani d . 1 . .
K K1 0.9670(2) -0.15405(14) 0.19899(9) 0.0144(3) Uani d . 1 . .
S S1 0.7406(2) 0.16467(15) -0.02448(9) 0.0057(3) Uani d . 1 . .
O O1 0.2682(6) 0.1255(4) 0.2251(3) 0.0079(8) Uani d . 1 . .
O O2 0.6044(6) 0.4446(4) 0.1557(2) 0.0074(8) Uani d . 1 . .
O O3 0.2189(6) 0.4466(4) 0.1717(2) 0.0079(8) Uani d . 1 . .
O O4 0.6523(6) 0.1083(4) 0.1984(3) 0.0065(8) Uani d U 1 . .
O O5 0.5568(7) 0.2364(4) -0.0040(3) 0.0077(8) Uani d . 1 . .
O O6 0.7540(6) -0.0053(4) -0.0015(3) 0.0080(8) Uani d . 1 . .
O O7 0.9493(7) 0.2388(4) 0.0409(3) 0.0096(9) Uani d . 1 . .
O O8 0.7035(7) 0.1876(5) -0.1285(3) 0.0119(9) Uani d . 1 . .
O O9 0.1774(6) 0.4070(4) -0.0544(3) 0.0072(8) Uani d U 1 . .
H H9A 0.285(8) 0.475(6) -0.063(5) 0.04(2) Uiso d D 1 . .
H H9B 0.047(6) 0.448(9) -0.107(5) 0.13(4) Uiso d D 1 . .
C C1 0.4137(9) 0.0364(6) 0.2801(4) 0.0043(11) Uani d U 1 . .
C C2 0.3644(9) 0.5312(6) 0.2329(4) 0.0052(11) Uani d U 1 . .

loop_
_atom_site_aniso_label
_atom_site_aniso_U_11
_atom_site_aniso_U_22
_atom_site_aniso_U_33
_atom_site_aniso_U_12
_atom_site_aniso_U_13
_atom_site_aniso_U_23
Tb1 0.00438(17) 0.00457(17) 0.00411(16) 0.00031(11) 0.00197(12) 0.00024(10)
K1 0.0141(8) 0.0162(7) 0.0164(7) -0.0038(6) 0.0099(6) -0.0061(5)
S1 0.0054(8) 0.0063(7) 0.0061(7) -0.0002(6) 0.0029(6) -0.0010(5)
O1 0.006(2) 0.009(2) 0.010(2) 0.0033(17) 0.0045(18) 0.0001(15)
O2 0.010(2) 0.0070(19) 0.008(2) -0.0028(17) 0.0067(18) -0.0041(16)
O3 0.008(2) 0.009(2) 0.006(2) -0.0019(17) 0.0013(18) -0.0020(15)
O4 0.0068(12) 0.0062(11) 0.0066(11) -0.0001(9) 0.0028(9) -0.0002(8)
O5 0.011(2) 0.0047(19) 0.013(2) 0.0011(16) 0.0096(18) -0.0002(14)
O6 0.011(2) 0.0035(19) 0.010(2) -0.0010(17) 0.0048(17) -0.0014(14)
O7 0.008(2) 0.009(2) 0.012(2) 0.0002(17) 0.0041(18) 0.0008(16)
O8 0.016(3) 0.014(2) 0.008(2) -0.0015(19) 0.0071(19) 0.0010(16)
O9 0.0063(12) 0.0077(12) 0.0083(11) -0.0003(9) 0.0036(9) 0.0017(8)
C1 0.0048(14) 0.0036(14) 0.0043(13) 0.0005(9) 0.0015(10) -0.0011(9)
C2 0.0052(14) 0.0046(14) 0.0057(14) 0.0003(9) 0.0019(10) 0.0010(9)

loop_
_atom_type_symbol
_atom_type_description
_atom_type_scat_dispersion_real
_atom_type_scat_dispersion_imag
_atom_type_scat_source
C C 0.0033 0.0016 'International Tables Vol C Tables 4.2.6.8 and 6.1.1.4'
H H 0.0000 0.0000 'International Tables Vol C Tables 4.2.6.8 and 6.1.1.4'
O O 0.0106 0.0060 'International Tables Vol C Tables 4.2.6.8 and 6.1.1.4'
S S 0.1246 0.1234 'International Tables Vol C Tables 4.2.6.8 and 6.1.1.4'
K K 0.2009 0.2494 'International Tables Vol C Tables 4.2.6.8 and 6.1.1.4'
Tb Tb -0.1723 4.1537 'International Tables Vol C Tables 4.2.6.8 and 6.1.1.4'

loop_
_geom_angle_atom_site_label_1
_geom_angle_atom_site_label_2
_geom_angle_atom_site_label_3
_geom_angle_site_symmetry_1
_geom_angle_site_symmetry_3
_geom_angle
_geom_angle_publ_flag
O6 Tb1 O5 3_655 . 75.84(12) ?
O6 Tb1 O7 3_655 1_455 80.00(13) ?
O5 Tb1 O7 . 1_455 132.93(13) ?
O6 Tb1 O9 3_655 . 96.65(12) ?
O5 Tb1 O9 . . 70.62(12) ?
O7 Tb1 O9 1_455 . 72.86(12) ?
O5 Tb1 O4 . . 78.58(12) ?
O7 Tb1 O4 1_455 . 138.98(12) ?
O9 Tb1 O4 . . 147.42(11) ?
O6 Tb1 O2 3_655 . 146.78(11) ?
O5 Tb1 O2 . . 74.00(11) ?
O7 Tb1 O2 1_455 . 131.70(12) ?
O9 Tb1 O2 . . 86.26(13) ?
O4 Tb1 O2 . . 75.09(13) ?
O6 Tb1 O3 3_655 . 147.54(12) ?
O5 Tb1 O3 . . 133.59(11) ?
O7 Tb1 O3 1_455 . 69.30(12) ?
O4 Tb1 O3 . . 110.60(12) ?
O2 Tb1 O3 . . 65.64(12) ?
O6 Tb1 O1 3_655 . 90.64(12) ?
O5 Tb1 O1 . . 144.76(13) ?
O9 Tb1 O1 . . 144.20(12) ?
O4 Tb1 O1 . . 67.90(12) ?
O2 Tb1 O1 . . 106.20(11) ?
O3 Tb1 O1 . . 71.38(11) ?
O8 K1 O3 3_755 2_645 155.77(13) ?
O8 K1 O1 3_755 2_645 133.26(11) ?
O3 K1 O1 2_645 2_645 59.99(10) ?
O8 K1 O9 3_755 3_655 74.43(11) ?
O3 K1 O9 2_645 3_655 128.67(11) ?
O1 K1 O9 2_645 3_655 74.15(10) ?
O8 K1 O2 3_755 2_745 68.22(11) ?
O3 K1 O2 2_645 2_745 87.98(11) ?
O1 K1 O2 2_645 2_745 114.22(11) ?
O9 K1 O2 3_655 2_745 134.04(11) ?
O8 K1 O6 3_755 . 79.21(11) ?
O3 K1 O6 2_645 . 112.22(11) ?
O1 K1 O6 2_645 . 122.12(12) ?
O9 K1 O6 3_655 . 72.82(10) ?
O2 K1 O6 2_745 . 123.02(10) ?
O8 K1 O1 3_755 1_655 63.92(11) ?
O3 K1 O1 2_645 1_655 96.12(11) ?
O1 K1 O1 2_645 1_655 151.31(6) ?
O9 K1 O1 3_655 1_655 133.59(10) ?
O2 K1 O1 2_745 1_655 44.18(10) ?
O6 K1 O1 . 1_655 79.92(11) ?
O8 K1 O4 3_755 . 134.96(11) ?
O3 K1 O4 2_645 . 45.03(10) ?
O1 K1 O4 2_645 . 91.10(10) ?
O9 K1 O4 3_655 . 120.90(11) ?
O2 K1 O4 2_745 . 104.49(11) ?
O6 K1 O4 . . 68.10(9) ?
O1 K1 O4 1_655 . 80.09(10) ?
O8 K1 O4 3_755 2_745 60.90(11) ?
O3 K1 O4 2_645 2_745 110.83(11) ?
O1 K1 O4 2_645 2_745 80.67(10) ?
O9 K1 O4 3_655 2_745 80.98(10) ?
O2 K1 O4 2_745 2_745 57.98(10) ?
O6 K1 O4 . 2_745 136.94(9) ?
O1 K1 O4 1_655 2_745 95.21(11) ?
O4 K1 O4 . 2_745 153.72(5) ?
O8 S1 O7 . . 111.1(2) ?
O8 S1 O5 . . 109.5(2) ?
O7 S1 O5 . . 108.3(2) ?
O8 S1 O6 . . 109.8(2) ?
O7 S1 O6 . . 108.2(2) ?
O5 S1 O6 . . 109.9(2) ?
C1 O1 Tb1 . . 117.0(3) ?
C1 O1 K1 . 2_655 122.4(3) ?
Tb1 O1 K1 . 2_655 110.02(12) ?
C1 O1 K1 . 1_455 84.2(3) ?
Tb1 O1 K1 . 1_455 121.87(14) ?
K1 O1 K1 2_655 1_455 98.21(10) ?
C1 O2 Tb1 2_655 . 119.4(3) ?
C1 O2 K1 2_655 2_755 88.6(3) ?
Tb1 O2 K1 . 2_755 116.49(13) ?
C2 O3 Tb1 . . 119.0(3) ?
C2 O3 K1 . 2_655 96.0(3) ?
Tb1 O3 K1 . 2_655 115.52(14) ?
C2 O4 Tb1 2_645 . 118.6(3) ?
C2 O4 K1 2_645 . 83.0(3) ?
Tb1 O4 K1 . . 139.97(14) ?
C2 O4 K1 2_645 2_755 105.0(3) ?
Tb1 O4 K1 . 2_755 110.44(12) ?
K1 O4 K1 . 2_755 93.58(10) ?
S1 O5 Tb1 . . 149.7(2) ?
S1 O6 Tb1 . 3_655 138.2(2) ?
S1 O6 K1 . . 126.8(2) ?
Tb1 O6 K1 3_655 . 94.79(12) ?
S1 O7 Tb1 . 1_655 144.5(2) ?
S1 O8 K1 . 3_755 122.7(2) ?
Tb1 O9 K1 . 3_655 95.73(12) n
Tb1 O9 H9A . . 113(4) n
K1 O9 H9A 3_655 . 113(4) n
Tb1 O9 H9B . . 149(4) ?
K1 O9 H9B 3_655 . 75(6) ?
H9A O9 H9B . . 97.7(13) ?
O1 C1 O2 . 2_645 126.4(5) ?
O1 C1 C2 . 2_645 117.6(4) ?
O2 C1 C2 2_645 2_645 116.0(5) ?
O4 C2 O3 2_655 . 127.1(5) ?
O4 C2 C1 2_655 2_655 117.8(5) ?
O3 C2 C1 . 2_655 115.0(4) ?

loop_
_geom_bond_atom_site_label_1
_geom_bond_atom_site_label_2
_geom_bond_site_symmetry_2
_geom_bond_distance
_geom_bond_publ_flag
Tb1 O6 3_655 2.311(4) ?
Tb1 O5 . 2.323(3) ?
Tb1 O7 1_455 2.325(4) ?
Tb1 O9 . 2.375(4) ?
Tb1 O4 . 2.382(4) ?
Tb1 O2 . 2.406(4) ?
Tb1 O3 . 2.419(3) ?
Tb1 O1 . 2.423(3) ?
K1 O8 3_755 2.733(4) ?
K1 O3 2_645 2.744(3) ?
K1 O1 2_645 2.900(3) ?
K1 O9 3_655 2.903(4) ?
K1 O2 2_745 2.909(4) ?
K1 O6 . 2.992(4) ?
K1 O1 1_655 3.016(4) ?
K1 O4 . 3.032(4) ?
K1 O4 2_745 3.105(4) ?
K1 C2 2_645 3.132(5) n
K1 C1 1_655 3.141(6) n
K1 S1 3_755 3.7251(18) n
S1 O8 . 1.455(4) ?
S1 O7 . 1.470(4) ?
S1 O5 . 1.476(3) ?
S1 O6 . 1.480(4) ?
O1 C1 . 1.238(6) ?
O1 K1 2_655 2.900(3) ?
O1 K1 1_455 3.016(4) ?
O2 C1 2_655 1.261(5) ?
O2 K1 2_755 2.909(4) ?
O3 C2 . 1.250(6) ?
O3 K1 2_655 2.744(3) ?
O4 C2 2_645 1.238(6) ?
O4 K1 2_755 3.105(4) ?
O6 Tb1 3_655 2.311(4) ?
O7 Tb1 1_655 2.325(4) ?
O8 K1 3_755 2.733(4) ?
O9 K1 3_655 2.903(4) ?
O9 H9A . 0.96(6) ?
O9 H9B . 0.97(6) ?
C1 O2 2_645 1.261(5) ?
C1 C2 2_645 1.532(7) ?
C2 O4 2_655 1.238(6) n
C2 C1 2_655 1.532(7) n

loop_
_geom_hbond_atom_site_label_D
_geom_hbond_atom_site_label_H
_geom_hbond_atom_site_label_A
_geom_hbond_site_symmetry_A
_geom_hbond_distance_DH
_geom_hbond_distance_HA
_geom_hbond_distance_DA
_geom_hbond_angle_DHA
O9 H9A O2 3_665 0.96(6) 1.88(4) 2.731(4) 145(5)
O9 H9B O3 3_565 0.96(6) 1.86(3) 2.787(5) 160(9)
O9 H9B O7 3_665 0.97(6) 2.83(9) 3.149(5) 100(6)
